data_1571952
loop_
_publ_author_name
'Yan, Shen'
'Luan, Yuxuan'
'Xu, Hailiang'
'Fan, Hao'
'Martin, Le&#xf3;n'
'Gupta, Arvind Kumar'
'Linke, Heiner'
'Meyhofer, Edgar'
'Reddy, Pramod'
'Pauly, Fabian'
'W&#xe4;rnmark, Kenneth'

_publ_section_title
;
 How substituents tune quantum interference in meta-OPE3 molecular
 junctions to control thermoelectric transport.
;
_journal_issue 29
_journal_name_full Nanoscale
_journal_page_first 13905
_journal_page_last 13914
_journal_paper_doi 10.1039/d4nr02188f
_journal_volume 16
_journal_year 2024
_chemical_formula_moiety 'C28 H23 N O2 S2'
_chemical_formula_sum 'C28 H23 N O2 S2'
_chemical_formula_weight 469.59
_space_group_crystal_system triclinic
_space_group_IT_number 2
_space_group_name_Hall '-P 1'
_space_group_name_H-M_alt 'P -1'
_atom_sites_solution_hydrogens geom
_audit_creation_date 2021-03-23
_audit_creation_method
;
Olex2 1.3
(compiled 2020.11.12 svn.r5f609507 for OlexSys, GUI svn.r6272)
;
_audit_update_record
;
2023-10-09 deposited with the CCDC.	2024-06-20 downloaded from the CCDC.
;
_cell_angle_alpha 75.237(7)
_cell_angle_beta 82.715(7)
_cell_angle_gamma 71.385(8)
_cell_formula_units_Z 2
_cell_length_a 8.6676(8)
_cell_length_b 10.3090(8)
_cell_length_c 15.1742(13)
_cell_measurement_reflns_used 1652
_cell_measurement_temperature 295
_cell_measurement_theta_max 21.8730
_cell_measurement_theta_min 3.6180
_cell_volume 1241.0(2)
_computing_cell_refinement 'CrysAlisPro 1.171.39.46e (Rigaku OD, 2018)'
_computing_data_collection 'CrysAlisPro 1.171.39.46e (Rigaku OD, 2018)'
_computing_data_reduction 'CrysAlisPro 1.171.39.46e (Rigaku OD, 2018)'
_computing_molecular_graphics 'Olex2 1.3 (Dolomanov et al., 2009)'
_computing_publication_material 'Olex2 1.3 (Dolomanov et al., 2009)'
_computing_structure_refinement 'SHELXL 2018/3 (Sheldrick, 2015)'
_computing_structure_solution 'SHELXT 2014/4 (Sheldrick, 2014)'
_diffrn_ambient_temperature 295
_diffrn_measured_fraction_theta_full 0.997
_diffrn_measured_fraction_theta_max 0.987
_diffrn_measurement_device_type 'Xcalibur, Eos'
_diffrn_radiation_type MoK\a
_diffrn_radiation_wavelength 0.71073
_diffrn_reflns_av_R_equivalents 0.0500
_diffrn_reflns_av_unetI/netI 0.1052
_diffrn_reflns_Laue_measured_fraction_full 0.997
_diffrn_reflns_Laue_measured_fraction_max 0.987
_diffrn_reflns_limit_h_max 10
_diffrn_reflns_limit_h_min -10
_diffrn_reflns_limit_k_max 12
_diffrn_reflns_limit_k_min -12
_diffrn_reflns_limit_l_max 18
_diffrn_reflns_limit_l_min -19
_diffrn_reflns_number 12068
_diffrn_reflns_point_group_measured_fraction_full 0.997
_diffrn_reflns_point_group_measured_fraction_max 0.987
_diffrn_reflns_theta_full 25.242
_diffrn_reflns_theta_max 26.500
_diffrn_reflns_theta_min 3.347
_exptl_absorpt_coefficient_mu 0.239
_exptl_absorpt_correction_T_max 1.00000
_exptl_absorpt_correction_T_min 0.96780
_exptl_absorpt_correction_type multi-scan
_exptl_absorpt_process_details SADABS
_exptl_crystal_colour 'clear light colourless'
_exptl_crystal_colour_lustre clear
_exptl_crystal_colour_modifier light
_exptl_crystal_colour_primary colourless
_exptl_crystal_density_diffrn 1.257
_exptl_crystal_description block
_exptl_crystal_F_000 492
_exptl_crystal_size_max 0.36
_exptl_crystal_size_mid 0.22
_exptl_crystal_size_min 0.16
_refine_diff_density_max 0.176
_refine_diff_density_min -0.222
_refine_diff_density_rms 0.040
_refine_ls_extinction_method none
_refine_ls_goodness_of_fit_ref 0.981
_refine_ls_hydrogen_treatment constr
_refine_ls_matrix_type full
_refine_ls_number_parameters 302
_refine_ls_number_reflns 5061
_refine_ls_number_restraints 0
_refine_ls_restrained_S_all 0.981
_refine_ls_R_factor_all 0.1609
_refine_ls_R_factor_gt 0.0584
_refine_ls_shift/su_max 0.000
_refine_ls_shift/su_mean 0.000
_refine_ls_structure_factor_coef Fsqd
_refine_ls_weighting_details 'w=1/[\s^2^(Fo^2^)+(0.0375P)^2^] where P=(Fo^2^+2Fc^2^)/3'
_refine_ls_weighting_scheme calc
_refine_ls_wR_factor_gt 0.0976
_refine_ls_wR_factor_ref 0.1383
_reflns_Friedel_coverage 0.000
_reflns_number_gt 2156
_reflns_number_total 5061
_reflns_threshold_expression 'I > 2\s(I)'
_cod_data_source_file d4nr02188f2.cif
_cod_data_source_block ag_hx_24r1_a
_cod_depositor_comments 'Adding full bibliography for 1571952--1571953.cif.'
_cod_database_code 1571952
_shelx_shelxl_version_number 2018/3
_shelx_space_group_comment
;
The symmetry employed for this shelxl refinement is uniquely defined
by the following loop, which should always be used as a source of
symmetry information in preference to the above space-group names.
They are only intended as comments.
;
_shelx_estimated_absorpt_t_max 0.963
_shelx_estimated_absorpt_t_min 0.919
_olex2_refinement_description
;
1. Fixed Uiso
 At 1.2 times of:
  All C(H) groups
 At 1.5 times of:
  All C(H,H,H) groups
2.a Aromatic/amide H refined with riding coordinates:
 C4(H4), C5(H5), C7(H7), C8(H8), C12(H12), C14(H14), C16(H16), C22(H22),
 C23(H23), C25(H25), C26(H26)
2.b Idealised Me refined as rotating group:
 C2(H2A,H2B,H2C), C17(H17A,H17B,H17C), C18(H18A,H18B,H18C), C28(H28A,H28B,H28C)
;
_smtbx_masks_void_probe_radius 1.2
_smtbx_masks_void_truncation_radius 1.2
_olex2_submission_special_instructions 'No special instructions were received'

loop_
_space_group_symop_operation_xyz
'x, y, z'
'-x, -y, -z'

loop_
_atom_site_label
_atom_site_type_symbol
_atom_site_fract_x
_atom_site_fract_y
_atom_site_fract_z
_atom_site_U_iso_or_equiv
_atom_site_adp_type
_atom_site_occupancy
_atom_site_site_symmetry_order
_atom_site_calc_flag
_atom_site_refinement_flags_posn
_atom_site_refinement_flags_adp
_atom_site_refinement_flags_occupancy
_atom_site_disorder_assembly
_atom_site_disorder_group
C1 C 0.2862(4) 1.6408(4) -0.0936(3) 0.0789(13) Uani 1 1 d . . . . .
C2 C 0.2862(5) 1.7865(4) -0.1474(3) 0.1281(19) Uani 1 1 d . . . . .
H2A H 0.266662 1.847897 -0.106478 0.192 Uiso 1 1 calc R U . . .
H2B H 0.201953 1.822145 -0.190456 0.192 Uiso 1 1 calc R U . . .
H2C H 0.390014 1.781619 -0.179524 0.192 Uiso 1 1 calc R U . . .
C3 C 0.2670(5) 1.3774(3) -0.0898(2) 0.0606(10) Uani 1 1 d . . . . .
C4 C 0.3984(4) 1.2850(3) -0.0410(2) 0.0634(10) Uani 1 1 d . . . . .
H4 H 0.496992 1.305226 -0.047713 0.076 Uiso 1 1 calc R U . . .
C5 C 0.3829(4) 1.1626(3) 0.0176(2) 0.0632(10) Uani 1 1 d . . . . .
H5 H 0.470892 1.101914 0.051200 0.076 Uiso 1 1 calc R U . . .
C6 C 0.2379(4) 1.1288(3) 0.0271(2) 0.0533(9) Uani 1 1 d . . . . .
C7 C 0.1096(4) 1.2219(3) -0.0234(2) 0.0638(10) Uani 1 1 d . . . . .
H7 H 0.012019 1.200527 -0.018955 0.077 Uiso 1 1 calc R U . . .
C8 C 0.1227(5) 1.3446(4) -0.0798(2) 0.0693(11) Uani 1 1 d . . . . .
H8 H 0.033447 1.406659 -0.111817 0.083 Uiso 1 1 calc R U . . .
C9 C 0.2191(4) 1.0044(3) 0.0901(2) 0.0583(9) Uani 1 1 d . . . . .
C10 C 0.1967(4) 0.9051(3) 0.1442(2) 0.0579(9) Uani 1 1 d . . . . .
C11 C 0.1637(4) 0.7895(3) 0.2112(2) 0.0522(9) Uani 1 1 d . . . . .
C12 C 0.0025(4) 0.7951(3) 0.2370(2) 0.0542(9) Uani 1 1 d . . . . .
H12 H -0.080461 0.872805 0.210152 0.065 Uiso 1 1 calc R U . . .
C13 C -0.0375(4) 0.6867(3) 0.3022(2) 0.0511(8) Uani 1 1 d . . . . .
C14 C 0.0914(4) 0.5728(3) 0.3422(2) 0.0544(9) Uani 1 1 d . . . . .
H14 H 0.068505 0.499595 0.386495 0.065 Uiso 1 1 calc R U . . .
C15 C 0.2525(4) 0.5673(3) 0.3168(2) 0.0506(8) Uani 1 1 d . . . . .
C16 C 0.2896(4) 0.6754(3) 0.2509(2) 0.0536(9) Uani 1 1 d . . . . .
H16 H 0.397575 0.671421 0.233518 0.064 Uiso 1 1 calc R U . . .
C17 C -0.3290(4) 0.8121(4) 0.2881(2) 0.0797(12) Uani 1 1 d . . . . .
H17A H -0.308953 0.895807 0.294043 0.120 Uiso 1 1 calc R U . . .
H17B H -0.429570 0.804989 0.320497 0.120 Uiso 1 1 calc R U . . .
H17C H -0.336077 0.816344 0.224724 0.120 Uiso 1 1 calc R U . . .
C18 C -0.2380(4) 0.5751(4) 0.3892(2) 0.0826(12) Uani 1 1 d . . . . .
H18A H -0.182930 0.489389 0.369852 0.124 Uiso 1 1 calc R U . . .
H18B H -0.353680 0.591159 0.391302 0.124 Uiso 1 1 calc R U . . .
H18C H -0.205001 0.567708 0.448747 0.124 Uiso 1 1 calc R U . . .
C19 C 0.3813(4) 0.4481(3) 0.3605(2) 0.0532(9) Uani 1 1 d . . . . .
C20 C 0.4850(4) 0.3495(3) 0.3985(2) 0.0549(9) Uani 1 1 d . . . . .
C21 C 0.6022(4) 0.2286(4) 0.4494(2) 0.0513(8) Uani 1 1 d . . . . .
C22 C 0.6811(4) 0.2422(3) 0.5186(2) 0.0602(9) Uani 1 1 d . . . . .
H22 H 0.666138 0.330792 0.528615 0.072 Uiso 1 1 calc R U . . .
C23 C 0.7820(4) 0.1250(4) 0.5731(2) 0.0658(10) Uani 1 1 d . . . . .
H23 H 0.835232 0.135220 0.619220 0.079 Uiso 1 1 calc R U . . .
C24 C 0.8042(4) -0.0070(4) 0.5594(2) 0.0598(10) Uani 1 1 d . . . . .
C25 C 0.7309(4) -0.0195(4) 0.4884(3) 0.0754(11) Uani 1 1 d . . . . .
H25 H 0.749138 -0.107791 0.477035 0.091 Uiso 1 1 calc R U . . .
C26 C 0.6306(4) 0.0973(4) 0.4337(2) 0.0705(10) Uani 1 1 d . . . . .
H26 H 0.581674 0.087011 0.385776 0.085 Uiso 1 1 calc R U . . .
C27 C 0.7661(5) -0.1859(4) 0.7224(2) 0.0662(10) Uani 1 1 d . . . . .
C28 C 0.8265(4) -0.3171(3) 0.7946(2) 0.0831(12) Uani 1 1 d . . . . .
H28A H 0.869362 -0.295486 0.842601 0.125 Uiso 1 1 calc R U . . .
H28B H 0.910790 -0.385010 0.768559 0.125 Uiso 1 1 calc R U . . .
H28C H 0.738104 -0.354946 0.819058 0.125 Uiso 1 1 calc R U . . .
N1 N -0.1968(3) 0.6905(3) 0.3256(2) 0.0755(9) Uani 1 1 d . . . . .
O1 O 0.2833(4) 1.6033(3) -0.0122(2) 0.1026(10) Uani 1 1 d . . . . .
O2 O 0.6305(3) -0.1071(3) 0.72184(16) 0.0818(8) Uani 1 1 d . . . . .
S1 S 0.28520(13) 1.53190(10) -0.16720(7) 0.0891(4) Uani 1 1 d . . . . .
S2 S 0.91888(11) -0.15905(10) 0.63483(7) 0.0820(4) Uani 1 1 d . . . . .

loop_
_atom_site_aniso_label
_atom_site_aniso_U_11
_atom_site_aniso_U_22
_atom_site_aniso_U_33
_atom_site_aniso_U_23
_atom_site_aniso_U_13
_atom_site_aniso_U_12
C1 0.059(3) 0.060(3) 0.114(4) -0.012(3) -0.003(3) -0.019(2)
C2 0.119(4) 0.056(3) 0.201(5) 0.014(3) -0.021(3) -0.045(3)
C3 0.075(3) 0.045(2) 0.050(2) 0.0000(17) 0.0016(19) -0.0123(19)
C4 0.058(2) 0.056(2) 0.072(2) -0.008(2) 0.005(2) -0.0205(19)
C5 0.060(2) 0.051(2) 0.069(2) -0.0015(18) -0.0079(18) -0.0109(18)
C6 0.060(2) 0.043(2) 0.052(2) -0.0040(16) -0.0030(18) -0.0133(18)
C7 0.063(2) 0.057(2) 0.065(2) 0.0025(19) -0.0082(19) -0.0198(19)
C8 0.071(3) 0.057(2) 0.064(2) 0.0086(19) -0.015(2) -0.010(2)
C9 0.058(2) 0.048(2) 0.062(2) -0.0030(18) -0.0078(18) -0.0128(18)
C10 0.059(2) 0.047(2) 0.062(2) 0.0002(18) -0.0098(18) -0.0160(18)
C11 0.060(2) 0.044(2) 0.0482(19) -0.0002(16) -0.0081(17) -0.0148(18)
C12 0.054(2) 0.044(2) 0.057(2) -0.0017(17) -0.0142(18) -0.0079(17)
C13 0.046(2) 0.047(2) 0.055(2) -0.0082(17) -0.0053(17) -0.0095(17)
C14 0.061(2) 0.044(2) 0.051(2) -0.0023(16) -0.0006(18) -0.0142(18)
C15 0.056(2) 0.043(2) 0.048(2) -0.0077(16) -0.0063(17) -0.0079(17)
C16 0.049(2) 0.052(2) 0.056(2) -0.0025(17) -0.0060(17) -0.0158(18)
C17 0.055(2) 0.076(3) 0.101(3) -0.020(2) -0.004(2) -0.011(2)
C18 0.065(3) 0.089(3) 0.083(3) 0.001(2) 0.009(2) -0.028(2)
C19 0.051(2) 0.050(2) 0.054(2) -0.0054(18) 0.0021(17) -0.0171(18)
C20 0.053(2) 0.051(2) 0.052(2) -0.0016(18) -0.0006(17) -0.0116(18)
C21 0.045(2) 0.052(2) 0.050(2) -0.0018(18) -0.0049(17) -0.0105(17)
C22 0.063(2) 0.046(2) 0.064(2) -0.0076(18) -0.0058(19) -0.0097(18)
C23 0.063(2) 0.070(3) 0.060(2) -0.013(2) -0.0156(18) -0.011(2)
C24 0.045(2) 0.055(2) 0.063(2) 0.0007(19) -0.0098(18) -0.0009(17)
C25 0.077(3) 0.048(2) 0.093(3) -0.012(2) -0.029(2) 0.000(2)
C26 0.071(3) 0.057(2) 0.081(3) -0.013(2) -0.030(2) -0.006(2)
C27 0.070(3) 0.060(2) 0.062(2) -0.013(2) -0.020(2) -0.006(2)
C28 0.102(3) 0.060(2) 0.063(2) -0.003(2) -0.019(2) 0.007(2)
N1 0.0488(19) 0.061(2) 0.096(2) 0.0104(17) -0.0031(17) -0.0098(16)
O1 0.117(3) 0.082(2) 0.113(2) -0.024(2) -0.010(2) -0.0318(17)
O2 0.0619(17) 0.0812(18) 0.0791(18) -0.0027(14) -0.0101(14) 0.0006(14)
S1 0.1112(9) 0.0628(7) 0.0747(7) 0.0103(6) 0.0101(6) -0.0263(6)
S2 0.0579(6) 0.0728(7) 0.0829(7) 0.0065(6) -0.0106(5) 0.0085(5)

loop_
_atom_type_symbol
_atom_type_description
_atom_type_scat_dispersion_real
_atom_type_scat_dispersion_imag
_atom_type_scat_source
C C 0.0033 0.0016 'International Tables Vol C Tables 4.2.6.8 and 6.1.1.4'
H H 0.0000 0.0000 'International Tables Vol C Tables 4.2.6.8 and 6.1.1.4'
N N 0.0061 0.0033 'International Tables Vol C Tables 4.2.6.8 and 6.1.1.4'
O O 0.0106 0.0060 'International Tables Vol C Tables 4.2.6.8 and 6.1.1.4'
S S 0.1246 0.1234 'International Tables Vol C Tables 4.2.6.8 and 6.1.1.4'

loop_
_geom_angle_atom_site_label_1
_geom_angle_atom_site_label_2
_geom_angle_atom_site_label_3
_geom_angle
_geom_angle_site_symmetry_1
_geom_angle_site_symmetry_3
_geom_angle_publ_flag
C2 C1 S1 111.1(3) . . ?
O1 C1 C2 125.3(4) . . ?
O1 C1 S1 123.6(3) . . ?
C1 C2 H2A 109.5 . . ?
C1 C2 H2B 109.5 . . ?
C1 C2 H2C 109.5 . . ?
H2A C2 H2B 109.5 . . ?
H2A C2 H2C 109.5 . . ?
H2B C2 H2C 109.5 . . ?
C4 C3 S1 120.7(3) . . ?
C8 C3 C4 119.2(3) . . ?
C8 C3 S1 120.1(3) . . ?
C3 C4 H4 120.1 . . ?
C5 C4 C3 119.9(3) . . ?
C5 C4 H4 120.1 . . ?
C4 C5 H5 119.5 . . ?
C4 C5 C6 121.0(3) . . ?
C6 C5 H5 119.5 . . ?
C5 C6 C9 121.3(3) . . ?
C7 C6 C5 117.9(3) . . ?
C7 C6 C9 120.8(3) . . ?
C6 C7 H7 119.3 . . ?
C8 C7 C6 121.4(3) . . ?
C8 C7 H7 119.3 . . ?
C3 C8 H8 119.7 . . ?
C7 C8 C3 120.6(3) . . ?
C7 C8 H8 119.7 . . ?
C10 C9 C6 176.7(4) . . ?
C9 C10 C11 177.5(4) . . ?
C12 C11 C10 118.7(3) . . ?
C16 C11 C10 121.0(3) . . ?
C16 C11 C12 120.4(3) . . ?
C11 C12 H12 119.3 . . ?
C11 C12 C13 121.4(3) . . ?
C13 C12 H12 119.3 . . ?
C12 C13 C14 117.4(3) . . ?
N1 C13 C12 121.3(3) . . ?
N1 C13 C14 121.3(3) . . ?
C13 C14 H14 119.4 . . ?
C15 C14 C13 121.3(3) . . ?
C15 C14 H14 119.4 . . ?
C14 C15 C19 119.2(3) . . ?
C16 C15 C14 120.4(3) . . ?
C16 C15 C19 120.4(3) . . ?
C11 C16 C15 119.2(3) . . ?
C11 C16 H16 120.4 . . ?
C15 C16 H16 120.4 . . ?
H17A C17 H17B 109.5 . . ?
H17A C17 H17C 109.5 . . ?
H17B C17 H17C 109.5 . . ?
N1 C17 H17A 109.5 . . ?
N1 C17 H17B 109.5 . . ?
N1 C17 H17C 109.5 . . ?
H18A C18 H18B 109.5 . . ?
H18A C18 H18C 109.5 . . ?
H18B C18 H18C 109.5 . . ?
N1 C18 H18A 109.5 . . ?
N1 C18 H18B 109.5 . . ?
N1 C18 H18C 109.5 . . ?
C20 C19 C15 178.4(3) . . ?
C19 C20 C21 176.1(3) . . ?
C22 C21 C20 120.2(3) . . ?
C26 C21 C20 120.9(3) . . ?
C26 C21 C22 118.8(3) . . ?
C21 C22 H22 119.8 . . ?
C23 C22 C21 120.5(3) . . ?
C23 C22 H22 119.8 . . ?
C22 C23 H23 119.8 . . ?
C24 C23 C22 120.3(4) . . ?
C24 C23 H23 119.8 . . ?
C23 C24 S2 120.8(3) . . ?
C25 C24 C23 119.0(3) . . ?
C25 C24 S2 120.2(3) . . ?
C24 C25 H25 119.6 . . ?
C24 C25 C26 120.8(4) . . ?
C26 C25 H25 119.6 . . ?
C21 C26 C25 120.5(4) . . ?
C21 C26 H26 119.7 . . ?
C25 C26 H26 119.7 . . ?
C28 C27 S2 112.7(3) . . ?
O2 C27 C28 124.5(3) . . ?
O2 C27 S2 122.8(3) . . ?
C27 C28 H28A 109.5 . . ?
C27 C28 H28B 109.5 . . ?
C27 C28 H28C 109.5 . . ?
H28A C28 H28B 109.5 . . ?
H28A C28 H28C 109.5 . . ?
H28B C28 H28C 109.5 . . ?
C13 N1 C17 120.8(3) . . ?
C13 N1 C18 121.3(3) . . ?
C18 N1 C17 117.9(3) . . ?
C3 S1 C1 102.52(19) . . ?
C24 S2 C27 100.49(16) . . ?

loop_
_geom_bond_atom_site_label_1
_geom_bond_atom_site_label_2
_geom_bond_distance
_geom_bond_site_symmetry_2
_geom_bond_publ_flag
C1 C2 1.515(5) . ?
C1 O1 1.196(4) . ?
C1 S1 1.777(5) . ?
C2 H2A 0.9600 . ?
C2 H2B 0.9600 . ?
C2 H2C 0.9600 . ?
C3 C4 1.384(4) . ?
C3 C8 1.377(4) . ?
C3 S1 1.761(3) . ?
C4 H4 0.9300 . ?
C4 C5 1.381(4) . ?
C5 H5 0.9300 . ?
C5 C6 1.389(4) . ?
C6 C7 1.381(4) . ?
C6 C9 1.433(4) . ?
C7 H7 0.9300 . ?
C7 C8 1.364(4) . ?
C8 H8 0.9300 . ?
C9 C10 1.191(4) . ?
C10 C11 1.436(4) . ?
C11 C12 1.389(4) . ?
C11 C16 1.387(4) . ?
C12 H12 0.9300 . ?
C12 C13 1.395(4) . ?
C13 C14 1.402(4) . ?
C13 N1 1.372(4) . ?
C14 H14 0.9300 . ?
C14 C15 1.388(4) . ?
C15 C16 1.388(4) . ?
C15 C19 1.446(4) . ?
C16 H16 0.9300 . ?
C17 H17A 0.9600 . ?
C17 H17B 0.9600 . ?
C17 H17C 0.9600 . ?
C17 N1 1.447(4) . ?
C18 H18A 0.9600 . ?
C18 H18B 0.9600 . ?
C18 H18C 0.9600 . ?
C18 N1 1.440(3) . ?
C19 C20 1.193(4) . ?
C20 C21 1.442(4) . ?
C21 C22 1.382(4) . ?
C21 C26 1.374(4) . ?
C22 H22 0.9300 . ?
C22 C23 1.381(4) . ?
C23 H23 0.9300 . ?
C23 C24 1.377(4) . ?
C24 C25 1.370(5) . ?
C24 S2 1.770(3) . ?
C25 H25 0.9300 . ?
C25 C26 1.379(4) . ?
C26 H26 0.9300 . ?
C27 C28 1.498(4) . ?
C27 O2 1.196(3) . ?
C27 S2 1.788(4) . ?
C28 H28A 0.9600 . ?
C28 H28B 0.9600 . ?
C28 H28C 0.9600 . ?

loop_
_geom_torsion_atom_site_label_1
_geom_torsion_atom_site_label_2
_geom_torsion_atom_site_label_3
_geom_torsion_atom_site_label_4
_geom_torsion
_geom_torsion_site_symmetry_1
_geom_torsion_site_symmetry_2
_geom_torsion_site_symmetry_3
_geom_torsion_site_symmetry_4
_geom_torsion_publ_flag
C2 C1 S1 C3 -175.0(3) . . . . ?
C3 C4 C5 C6 1.4(5) . . . . ?
C4 C3 C8 C7 -0.8(5) . . . . ?
C4 C3 S1 C1 -74.6(3) . . . . ?
C4 C5 C6 C7 -0.4(5) . . . . ?
C4 C5 C6 C9 -177.9(3) . . . . ?
C5 C6 C7 C8 -1.2(5) . . . . ?
C6 C7 C8 C3 1.8(5) . . . . ?
C8 C3 C4 C5 -0.8(5) . . . . ?
C8 C3 S1 C1 107.9(3) . . . . ?
C9 C6 C7 C8 176.3(3) . . . . ?
C10 C11 C12 C13 -179.4(3) . . . . ?
C10 C11 C16 C15 178.5(3) . . . . ?
C11 C12 C13 C14 1.2(5) . . . . ?
C11 C12 C13 N1 -178.0(3) . . . . ?
C12 C11 C16 C15 -0.2(5) . . . . ?
C12 C13 C14 C15 -0.9(5) . . . . ?
C12 C13 N1 C17 -4.5(5) . . . . ?
C12 C13 N1 C18 176.5(3) . . . . ?
C13 C14 C15 C16 0.1(5) . . . . ?
C13 C14 C15 C19 179.5(3) . . . . ?
C14 C13 N1 C17 176.3(3) . . . . ?
C14 C13 N1 C18 -2.7(5) . . . . ?
C14 C15 C16 C11 0.4(5) . . . . ?
C16 C11 C12 C13 -0.7(5) . . . . ?
C19 C15 C16 C11 -178.9(3) . . . . ?
C20 C21 C22 C23 174.0(3) . . . . ?
C20 C21 C26 C25 -173.8(3) . . . . ?
C21 C22 C23 C24 -0.5(5) . . . . ?
C22 C21 C26 C25 2.5(5) . . . . ?
C22 C23 C24 C25 3.1(5) . . . . ?
C22 C23 C24 S2 -174.5(2) . . . . ?
C23 C24 C25 C26 -2.8(5) . . . . ?
C23 C24 S2 C27 84.4(3) . . . . ?
C24 C25 C26 C21 0.0(5) . . . . ?
C25 C24 S2 C27 -93.1(3) . . . . ?
C26 C21 C22 C23 -2.3(5) . . . . ?
C28 C27 S2 C24 176.0(3) . . . . ?
N1 C13 C14 C15 178.3(3) . . . . ?
O1 C1 S1 C3 3.4(4) . . . . ?
O2 C27 S2 C24 -3.5(4) . . . . ?
S1 C3 C4 C5 -178.4(3) . . . . ?
S1 C3 C8 C7 176.8(3) . . . . ?
S2 C24 C25 C26 174.7(3) . . . . ?
